data_7020743
loop_
_publ_author_name
'Neu, Rebecca C.'
'Jiang, Chunfang'
'Stephan, Douglas W.'

_publ_section_title
;
 Bulky derivatives of boranes, boronic acids and boronate esters via
 reaction with diazomethanes.
;
_journal_issue 3
_journal_name_full 'Dalton transactions (Cambridge, England : 2003)'
_journal_page_first 726
_journal_page_last 736
_journal_paper_doi 10.1039/c2dt31868g
_journal_volume 42
_journal_year 2013
_chemical_formula_sum 'C21 H19 B F5 N O2 Si'
_chemical_formula_weight 451.27
_space_group_IT_number 2
_symmetry_cell_setting triclinic
_symmetry_space_group_name_Hall '-P 1'
_symmetry_space_group_name_H-M 'P -1'
_atom_sites_solution_hydrogens geom
_atom_sites_solution_primary direct
_atom_sites_solution_secondary difmap
_audit_creation_method SHELXL-97
_cell_angle_alpha 94.495(4)
_cell_angle_beta 107.005(4)
_cell_angle_gamma 98.763(4)
_cell_formula_units_Z 2
_cell_length_a 8.3043(8)
_cell_length_b 11.1169(10)
_cell_length_c 12.0808(11)
_cell_measurement_reflns_used 4609
_cell_measurement_temperature 150(2)
_cell_measurement_theta_max 26.69
_cell_measurement_theta_min 2.41
_cell_volume 1045.11(17)
_computing_cell_refinement 'Bruker SMART'
_computing_data_collection 'Bruker SMART'
_computing_data_reduction 'Bruker SAINT'
_computing_molecular_graphics 'Bruker SHELXTL'
_computing_publication_material 'Bruker SHELXTL'
_computing_structure_refinement 'SHELXL-97 (Sheldrick, 1997)'
_computing_structure_solution 'SHELXS-97 (Sheldrick, 1990)'
_diffrn_ambient_temperature 150(2)
_diffrn_measured_fraction_theta_full 0.995
_diffrn_measured_fraction_theta_max 0.995
_diffrn_measurement_device_type 'CCD area detector'
_diffrn_measurement_method 'phi and omega scans'
_diffrn_radiation_monochromator graphite
_diffrn_radiation_source 'fine-focus sealed tube'
_diffrn_radiation_type MoK\a
_diffrn_radiation_wavelength 0.71073
_diffrn_reflns_av_R_equivalents 0.0321
_diffrn_reflns_av_sigmaI/netI 0.0387
_diffrn_reflns_limit_h_max 10
_diffrn_reflns_limit_h_min -10
_diffrn_reflns_limit_k_max 14
_diffrn_reflns_limit_k_min -14
_diffrn_reflns_limit_l_max 15
_diffrn_reflns_limit_l_min -15
_diffrn_reflns_number 18802
_diffrn_reflns_theta_full 27.52
_diffrn_reflns_theta_max 27.52
_diffrn_reflns_theta_min 1.78
_exptl_absorpt_coefficient_mu 0.175
_exptl_absorpt_correction_T_max 0.7456
_exptl_absorpt_correction_T_min 0.6716
_exptl_absorpt_correction_type multi-scan
_exptl_crystal_colour colourless
_exptl_crystal_density_diffrn 1.434
_exptl_crystal_density_method 'not measured'
_exptl_crystal_description plate
_exptl_crystal_F_000 464
_exptl_crystal_size_max 0.20
_exptl_crystal_size_mid 0.20
_exptl_crystal_size_min 0.05
_refine_diff_density_max 1.353
_refine_diff_density_min -0.583
_refine_diff_density_rms 0.081
_refine_ls_extinction_method none
_refine_ls_goodness_of_fit_ref 1.036
_refine_ls_hydrogen_treatment mixed
_refine_ls_matrix_type full
_refine_ls_number_parameters 319
_refine_ls_number_reflns 4795
_refine_ls_number_restraints 0
_refine_ls_restrained_S_all 1.036
_refine_ls_R_factor_all 0.0961
_refine_ls_R_factor_gt 0.0691
_refine_ls_shift/su_max 0.000
_refine_ls_shift/su_mean 0.000
_refine_ls_structure_factor_coef Fsqd
_refine_ls_weighting_details 'calc w=1/[\s^2^(Fo^2^)+(0.0926P)^2^+1.7160P] where P=(Fo^2^+2Fc^2^)/3'
_refine_ls_weighting_scheme calc
_refine_ls_wR_factor_gt 0.1795
_refine_ls_wR_factor_ref 0.1974
_reflns_number_gt 3443
_reflns_number_total 4795
_reflns_threshold_expression >2sigma(I)
_cod_data_source_file c2dt31868g.txt
_cod_data_source_block C21H19BF5NO2Si
_cod_depositor_comments
;
The following automatic conversions were performed:

'_symmetry_cell_setting' value 'Triclinic' changed to 'triclinic'
according to /home/saulius/struct/CIF-dictionaries/cif_core.dic
dictionary named 'cif_core.dic' version 2.4.2 from 2011-04-26.

Automatic conversion script
Id: cif_fix_values 1891 2012-01-12 08:04:46Z andrius 
;
_cod_original_sg_symbol_H-M P-1
_cod_database_code 7020743

loop_
_symmetry_equiv_pos_as_xyz
'x, y, z'
'-x, -y, -z'

loop_
_atom_site_label
_atom_site_type_symbol
_atom_site_fract_x
_atom_site_fract_y
_atom_site_fract_z
_atom_site_U_iso_or_equiv
_atom_site_adp_type
_atom_site_occupancy
_atom_site_symmetry_multiplicity
_atom_site_calc_flag
_atom_site_refinement_flags
Si1 Si 0.41608(12) 0.10829(8) 0.28075(8) 0.0316(2) Uani 1 1 d .
F1 F -0.0277(2) 0.13578(19) 0.19527(17) 0.0400(5) Uani 1 1 d .
F2 F -0.2376(3) 0.1853(3) -0.00311(19) 0.0597(7) Uani 1 1 d .
F3 F -0.1195(3) 0.3505(3) -0.1270(2) 0.0614(7) Uani 1 1 d .
F4 F 0.2145(4) 0.4654(2) -0.0528(2) 0.0598(7) Uani 1 1 d .
F5 F 0.4268(3) 0.41660(19) 0.14626(18) 0.0443(5) Uani 1 1 d .
O1 O 0.1551(3) 0.17055(18) 0.44027(17) 0.0261(5) Uani 1 1 d .
O2 O 0.4064(3) 0.32123(19) 0.51449(18) 0.0267(5) Uani 1 1 d .
N1 N 0.1429(3) 0.3828(2) 0.3889(2) 0.0216(5) Uani 1 1 d .
C1 C 0.2071(4) 0.2750(3) 0.1795(2) 0.0234(6) Uani 1 1 d .
C2 C 0.0381(4) 0.2173(3) 0.1361(3) 0.0332(7) Uani 1 1 d .
C3 C -0.0732(4) 0.2400(4) 0.0347(3) 0.0430(9) Uani 1 1 d .
C4 C -0.0116(5) 0.3257(4) -0.0290(3) 0.0436(9) Uani 1 1 d .
C5 C 0.1551(5) 0.3833(3) 0.0078(3) 0.0417(9) Uani 1 1 d .
C6 C 0.2640(5) 0.3568(3) 0.1130(3) 0.0356(7) Uani 1 1 d .
C7 C 0.3257(4) 0.2544(3) 0.2959(3) 0.0262(6) Uani 1 1 d .
H7 H 0.4273 0.3218 0.3119 0.031 Uiso 1 1 calc R
C8 C 0.5961(5) 0.1151(3) 0.4170(3) 0.0424(9) Uani 1 1 d .
H8A H 0.6528 0.0448 0.4112 0.064 Uiso 1 1 calc R
H8B H 0.5517 0.1128 0.4837 0.064 Uiso 1 1 calc R
H8C H 0.6787 0.1915 0.4278 0.064 Uiso 1 1 calc R
C9 C 0.2561(5) -0.0360(3) 0.2593(4) 0.0436(9) Uani 1 1 d .
H9A H 0.3112 -0.1071 0.2530 0.065 Uiso 1 1 calc R
H9B H 0.1614 -0.0385 0.1876 0.065 Uiso 1 1 calc R
H9C H 0.2117 -0.0382 0.3260 0.065 Uiso 1 1 calc R
C10 C 0.5007(6) 0.1134(4) 0.1535(4) 0.0504(10) Uani 1 1 d .
H10A H 0.5731 0.1937 0.1601 0.076 Uiso 1 1 calc R
H10B H 0.4049 0.1005 0.0810 0.076 Uiso 1 1 calc R
H10C H 0.5687 0.0488 0.1528 0.076 Uiso 1 1 calc R
C11 C -0.0290(4) 0.3580(3) 0.3585(3) 0.0292(7) Uani 1 1 d .
C12 C -0.1263(4) 0.4479(4) 0.3307(3) 0.0365(8) Uani 1 1 d .
C13 C -0.0459(5) 0.5660(3) 0.3350(3) 0.0348(8) Uani 1 1 d .
C14 C 0.1322(5) 0.5923(3) 0.3690(3) 0.0320(7) Uani 1 1 d .
C15 C 0.2215(4) 0.4987(3) 0.3946(3) 0.0261(6) Uani 1 1 d .
C16 C 0.3615(4) 0.2709(3) 0.6034(3) 0.0235(6) Uani 1 1 d .
C17 C 0.4453(4) 0.2975(3) 0.7207(3) 0.0295(7) Uani 1 1 d .
C18 C 0.3755(4) 0.2347(3) 0.7964(3) 0.0336(7) Uani 1 1 d .
C19 C 0.2261(4) 0.1481(3) 0.7535(3) 0.0318(7) Uani 1 1 d .
C20 C 0.1406(4) 0.1198(3) 0.6329(3) 0.0271(6) Uani 1 1 d .
C21 C 0.2112(4) 0.1826(2) 0.5598(2) 0.0211(6) Uani 1 1 d .
B1 B 0.2604(4) 0.2735(3) 0.4091(3) 0.0251(7) Uani 1 1 d .
H17 H 0.541(5) 0.356(3) 0.747(3) 0.037(10) Uiso 1 1 d .
H19 H 0.181(5) 0.107(3) 0.806(3) 0.036(10) Uiso 1 1 d .
H15 H 0.333(5) 0.513(3) 0.415(3) 0.026(9) Uiso 1 1 d .
H18 H 0.420(5) 0.258(3) 0.880(3) 0.034(9) Uiso 1 1 d .
H11 H -0.070(5) 0.281(4) 0.361(3) 0.034(10) Uiso 1 1 d .
H12 H -0.244(6) 0.425(4) 0.303(4) 0.050(12) Uiso 1 1 d .
H14 H 0.184(5) 0.666(3) 0.373(3) 0.028(9) Uiso 1 1 d .
H20 H 0.045(5) 0.063(4) 0.604(3) 0.041(10) Uiso 1 1 d .
H13 H -0.110(5) 0.623(4) 0.314(4) 0.049(12) Uiso 1 1 d .

loop_
_atom_site_aniso_label
_atom_site_aniso_U_11
_atom_site_aniso_U_22
_atom_site_aniso_U_33
_atom_site_aniso_U_23
_atom_site_aniso_U_13
_atom_site_aniso_U_12
Si1 0.0367(5) 0.0337(5) 0.0362(5) 0.0104(4) 0.0220(4) 0.0178(4)
F1 0.0320(10) 0.0491(12) 0.0378(11) 0.0060(9) 0.0134(8) -0.0009(9)
F2 0.0320(11) 0.098(2) 0.0388(12) 0.0015(12) 0.0018(9) 0.0028(12)
F3 0.0574(15) 0.0876(19) 0.0386(12) 0.0201(12) 0.0044(11) 0.0258(14)
F4 0.0738(17) 0.0613(15) 0.0479(13) 0.0175(11) 0.0221(12) 0.0114(13)
F5 0.0437(12) 0.0435(12) 0.0460(12) 0.0104(9) 0.0187(10) -0.0024(10)
O1 0.0334(11) 0.0223(10) 0.0224(10) 0.0017(8) 0.0095(9) 0.0038(9)
O2 0.0214(10) 0.0305(11) 0.0325(11) 0.0109(9) 0.0125(9) 0.0058(8)
N1 0.0214(12) 0.0254(12) 0.0225(11) 0.0051(9) 0.0111(9) 0.0080(10)
C1 0.0252(14) 0.0244(14) 0.0242(14) 0.0007(11) 0.0115(11) 0.0091(12)
C2 0.0332(17) 0.0376(18) 0.0309(16) 0.0010(13) 0.0133(13) 0.0078(14)
C3 0.0294(17) 0.063(2) 0.0302(17) -0.0108(16) 0.0019(14) 0.0114(17)
C4 0.053(2) 0.055(2) 0.0279(17) 0.0085(16) 0.0128(16) 0.0219(19)
C5 0.059(2) 0.044(2) 0.0294(17) 0.0110(15) 0.0181(16) 0.0169(18)
C6 0.0404(19) 0.0311(17) 0.0377(18) 0.0013(14) 0.0181(15) 0.0035(14)
C7 0.0218(14) 0.0293(15) 0.0274(14) 0.0031(12) 0.0083(12) 0.0031(12)
C8 0.0382(19) 0.041(2) 0.056(2) 0.0111(17) 0.0198(17) 0.0181(16)
C9 0.042(2) 0.0383(19) 0.052(2) -0.0031(16) 0.0199(17) 0.0066(16)
C10 0.066(3) 0.049(2) 0.059(2) 0.0149(19) 0.042(2) 0.030(2)
C11 0.0244(15) 0.0315(17) 0.0343(16) 0.0004(13) 0.0134(13) 0.0065(13)
C12 0.0245(16) 0.051(2) 0.0368(18) 0.0013(15) 0.0102(14) 0.0173(15)
C13 0.045(2) 0.0403(19) 0.0275(15) 0.0057(14) 0.0130(14) 0.0279(16)
C14 0.0452(19) 0.0267(17) 0.0289(16) 0.0070(13) 0.0157(14) 0.0115(15)
C15 0.0262(16) 0.0276(15) 0.0267(15) 0.0051(12) 0.0106(12) 0.0061(12)
C16 0.0192(13) 0.0217(14) 0.0342(15) 0.0070(12) 0.0115(12) 0.0089(11)
C17 0.0206(14) 0.0270(16) 0.0367(17) 0.0035(13) 0.0024(12) 0.0052(12)
C18 0.0359(18) 0.0372(18) 0.0267(16) 0.0036(13) 0.0045(13) 0.0146(14)
C19 0.0384(18) 0.0328(17) 0.0315(16) 0.0114(13) 0.0174(14) 0.0119(14)
C20 0.0303(16) 0.0210(14) 0.0326(16) 0.0036(12) 0.0153(13) 0.0016(13)
C21 0.0261(14) 0.0164(13) 0.0237(13) 0.0021(10) 0.0104(11) 0.0077(11)
B1 0.0293(17) 0.0248(16) 0.0287(16) 0.0065(13) 0.0159(14) 0.0120(14)

loop_
_atom_type_symbol
_atom_type_description
_atom_type_scat_dispersion_real
_atom_type_scat_dispersion_imag
_atom_type_scat_source
C C 0.0033 0.0016 'International Tables Vol C Tables 4.2.6.8 and 6.1.1.4'
H H 0.0000 0.0000 'International Tables Vol C Tables 4.2.6.8 and 6.1.1.4'
B B 0.0013 0.0007 'International Tables Vol C Tables 4.2.6.8 and 6.1.1.4'
N N 0.0061 0.0033 'International Tables Vol C Tables 4.2.6.8 and 6.1.1.4'
O O 0.0106 0.0060 'International Tables Vol C Tables 4.2.6.8 and 6.1.1.4'
F F 0.0171 0.0103 'International Tables Vol C Tables 4.2.6.8 and 6.1.1.4'
Si Si 0.0817 0.0704 'International Tables Vol C Tables 4.2.6.8 and 6.1.1.4'

loop_
_geom_angle_atom_site_label_1
_geom_angle_atom_site_label_2
_geom_angle_atom_site_label_3
_geom_angle
C8 Si1 C9 110.11(18)
C8 Si1 C10 109.49(19)
C9 Si1 C10 109.8(2)
C8 Si1 C7 106.16(15)
C9 Si1 C7 113.83(15)
C10 Si1 C7 107.36(16)
C21 O1 B1 105.1(2)
C16 O2 B1 105.0(2)
C15 N1 C11 118.8(3)
C15 N1 B1 118.7(2)
C11 N1 B1 122.3(3)
C2 C1 C6 116.4(3)
C2 C1 C7 122.8(3)
C6 C1 C7 120.7(3)
F1 C2 C3 116.1(3)
F1 C2 C1 120.3(3)
C3 C2 C1 123.6(3)
F2 C3 C2 122.2(4)
F2 C3 C4 119.6(3)
C2 C3 C4 118.2(3)
F3 C4 C5 120.2(3)
F3 C4 C3 118.9(4)
C5 C4 C3 120.8(3)
F4 C5 C4 121.0(3)
F4 C5 C6 120.4(3)
C4 C5 C6 118.6(3)
F5 C6 C1 121.4(3)
F5 C6 C5 116.4(3)
C1 C6 C5 122.2(3)
C1 C7 B1 117.0(2)
C1 C7 Si1 111.1(2)
B1 C7 Si1 115.1(2)
C1 C7 H7 103.9
B1 C7 H7 103.9
Si1 C7 H7 103.9
Si1 C8 H8A 109.5
Si1 C8 H8B 109.5
H8A C8 H8B 109.5
Si1 C8 H8C 109.5
H8A C8 H8C 109.5
H8B C8 H8C 109.5
Si1 C9 H9A 109.5
Si1 C9 H9B 109.5
H9A C9 H9B 109.5
Si1 C9 H9C 109.5
H9A C9 H9C 109.5
H9B C9 H9C 109.5
Si1 C10 H10A 109.5
Si1 C10 H10B 109.5
H10A C10 H10B 109.5
Si1 C10 H10C 109.5
H10A C10 H10C 109.5
H10B C10 H10C 109.5
N1 C11 C12 121.9(3)
N1 C11 H11 113(2)
C12 C11 H11 125(2)
C13 C12 C11 119.3(3)
C13 C12 H12 122(3)
C11 C12 H12 119(3)
C12 C13 C14 118.9(3)
C12 C13 H13 119(3)
C14 C13 H13 122(3)
C15 C14 C13 119.1(3)
C15 C14 H14 121(2)
C13 C14 H14 120(2)
N1 C15 C14 122.1(3)
N1 C15 H15 117(2)
C14 C15 H15 121(2)
O2 C16 C17 127.8(3)
O2 C16 C21 110.9(2)
C17 C16 C21 121.4(3)
C16 C17 C18 118.0(3)
C16 C17 H17 120(2)
C18 C17 H17 122(2)
C19 C18 C17 120.6(3)
C19 C18 H18 118(2)
C17 C18 H18 121(2)
C18 C19 C20 121.5(3)
C18 C19 H19 119(2)
C20 C19 H19 119(2)
C21 C20 C19 117.0(3)
C21 C20 H20 121(3)
C19 C20 H20 122(3)
O1 C21 C20 128.3(3)
O1 C21 C16 110.2(2)
C20 C21 C16 121.5(3)
O2 B1 O1 106.5(2)
O2 B1 C7 110.5(2)
O1 B1 C7 120.3(3)
O2 B1 N1 105.6(2)
O1 B1 N1 105.4(2)
C7 B1 N1 107.5(2)

loop_
_geom_bond_atom_site_label_1
_geom_bond_atom_site_label_2
_geom_bond_distance
Si1 C8 1.859(4)
Si1 C9 1.868(4)
Si1 C10 1.869(4)
Si1 C7 1.907(3)
F1 C2 1.345(4)
F2 C3 1.335(4)
F3 C4 1.337(4)
F4 C5 1.338(4)
F5 C6 1.340(4)
O1 C21 1.371(3)
O1 B1 1.474(4)
O2 C16 1.368(4)
O2 B1 1.472(4)
N1 C15 1.340(4)
N1 C11 1.344(4)
N1 B1 1.660(4)
C1 C2 1.378(4)
C1 C6 1.378(4)
C1 C7 1.520(4)
C2 C3 1.369(5)
C3 C4 1.399(6)
C4 C5 1.360(6)
C5 C6 1.410(5)
C7 B1 1.623(4)
C7 H7 1.0000
C8 H8A 0.9800
C8 H8B 0.9800
C8 H8C 0.9800
C9 H9A 0.9800
C9 H9B 0.9800
C9 H9C 0.9800
C10 H10A 0.9800
C10 H10B 0.9800
C10 H10C 0.9800
C11 C12 1.381(5)
C11 H11 0.88(4)
C12 C13 1.369(5)
C12 H12 0.92(4)
C13 C14 1.391(5)
C13 H13 0.89(4)
C14 C15 1.371(4)
C14 H14 0.86(4)
C15 H15 0.87(4)
C16 C17 1.370(4)
C16 C21 1.400(4)
C17 C18 1.395(5)
C17 H17 0.90(4)
C18 C19 1.384(5)
C18 H18 0.96(4)
C19 C20 1.407(5)
C19 H19 0.94(4)
C20 C21 1.373(4)
C20 H20 0.90(4)
